data_1530987
loop_
_publ_author_name
'Weber, H.J.'
'Schulz, M.'
'Schmitz, S.'
'Granzin, J.'
'Siegert, H.'

_publ_section_title
;
 Determination and structural application of anisotropic bond
 polarisabilities in complex crystals
;
_journal_name_full 'Journal of Physics: Condensed Matter'
_journal_page_first 8543
_journal_page_last 8557
_journal_volume 1
_journal_year 1989
_chemical_formula_sum 'Cs2 O4 S'
_chemical_name_systematic 'Cs2 (S O4)'
_space_group_IT_number 62
_symmetry_space_group_name_Hall '-P 2c 2n'
_symmetry_space_group_name_H-M 'P n a m'
_cell_angle_alpha 90
_cell_angle_beta 90
_cell_angle_gamma 90
_cell_formula_units_Z 4
_cell_length_a 8.239
_cell_length_b 10.937
_cell_length_c 6.256
_cell_volume 563.728
_citation_journal_id_ASTM JCOMEL
_cod_data_source_file Weber_JCOMEL_1989_1924.cif
_cod_data_source_block Cs2O4S1
_cod_original_cell_volume 563.7278
_cod_original_sg_symbol_Hall '-P 2ac 2n (-x,z,y)'
_cod_original_formula_sum 'Cs2 O4 S1'
_cod_database_code 1530987

loop_
_symmetry_equiv_pos_as_xyz
x,y,z
-x+1/2,y+1/2,-z
x+1/2,-y+1/2,-z+1/2
-x,-y,z+1/2
-x,-y,-z
x-1/2,-y-1/2,z
-x-1/2,y-1/2,z-1/2
x,y,-z-1/2

loop_
_atom_site_label
_atom_site_type_symbol
_atom_site_fract_x
_atom_site_fract_y
_atom_site_fract_z
_atom_site_occupancy
_atom_site_U_iso_or_equiv
O2 O-2 0.2977 0.5454 0.25 1 0.0
O3 O-2 0.3039 0.3554 0.0576 1 0.0
Cs1 Cs+1 0.67704 0.40941 0.25 1 0.0
S1 S+6 0.2406 0.41726 0.25 1 0.0
Cs2 Cs+1 -0.01123 0.70145 0.25 1 0.0
O1 O-2 0.0626 0.4133 0.25 1 0.0
